data_9015616
loop_
_publ_author_name
'Kwei, G. H.'
'Lawson, A. C.'
'Billinge, S. J. L.'
'Cheong, S. W.'

_publ_section_title
;
 Structures of the ferroelectric phases of barium titanate
 Note: T = 40 K
;
_journal_name_full 'Journal of Physical Chemistry'
_journal_page_first 2368
_journal_page_last 2377
_journal_paper_doi 10.1021/j100112a043
_journal_volume 97
_journal_year 1993
_chemical_compound_source Synthetic
_chemical_formula_sum 'Ba O3 Ti'
_space_group_IT_number 160
_symmetry_space_group_name_Hall 'P 3* -2'
_symmetry_space_group_name_H-M 'R 3 m :R'
_cell_angle_alpha 89.843
_cell_angle_beta 89.843
_cell_angle_gamma 89.843
_cell_length_a 4.0035
_cell_length_b 4.0035
_cell_length_c 4.0035
_cell_formula_units_Z 1
_cell_volume 64.167
_database_code_amcsd 0018585
_exptl_crystal_density_diffrn 6.035
_cod_original_sg_symbol_H-M 'R 3 m'
_cod_original_formula_sum 'Ba Ti O3'
_cod_database_code 9015616
_amcsd_formula_title BaTiO3

loop_
_space_group_symop_operation_xyz
x,y,z
x,z,y
z,x,y
y,x,z
y,z,x
z,y,x

loop_
_atom_site_aniso_label
_atom_site_aniso_U_11
_atom_site_aniso_U_22
_atom_site_aniso_U_33
_atom_site_aniso_U_12
_atom_site_aniso_U_13
_atom_site_aniso_U_23
Ba -0.00140 -0.00140 -0.00140 -0.00390 -0.00390 -0.00390
Ti 0.00190 0.00190 0.00190 -0.00050 -0.00050 -0.00050
O 0.00390 0.00390 0.00080 0.00020 0.00160 0.00160

loop_
_atom_site_label
_atom_site_fract_x
_atom_site_fract_y
_atom_site_fract_z
_atom_site_U_iso_or_equiv
Ba 0.00000 0.00000 0.00000 -0.00140
Ti 0.48470 0.48470 0.48470 0.00190
O 0.50880 0.50880 0.01830 0.00280

loop_
_cod_related_entry_id
_cod_related_entry_database
_cod_related_entry_code
1 AMCSD 0018585
